data_7238559
loop_
_publ_author_name
'Pla\.zuk, Damian'
'Zakrzewski, Janusz'
'Nakatani, Keitaro'
'Makal, Anna'
'Wo\'zniak, Krzysztof'
'Domaga\/la, S\/lawomir'

_publ_section_title
;
 Electronic and molecular structures and bulk second--order nonlinear
 optical properties of ferrocenyl ynones
;
_journal_issue 8
_journal_name_full 'RSC Advances'
_journal_page_first 3512
_journal_paper_doi 10.1039/c2ra00037g
_journal_volume 2
_journal_year 2012
_chemical_formula_sum 'C16 H18 Fe O Si'
_chemical_formula_weight 310.24
_space_group_IT_number 33
_space_group_name_Hall 'P 2c -2n'
_space_group_name_H-M_alt 'P n a 21'
_symmetry_cell_setting orthorhombic
_symmetry_space_group_name_H-M 'P n a 21'
_atom_sites_solution_hydrogens geom
_atom_sites_solution_primary direct
_atom_sites_solution_secondary difmap
_audit_creation_method SHELXL-97
_cell_angle_alpha 90.00
_cell_angle_beta 90.00
_cell_angle_gamma 90.00
_cell_formula_units_Z 4
_cell_length_a 25.3890(9)
_cell_length_b 10.1455(4)
_cell_length_c 5.8173(2)
_cell_measurement_reflns_used 430
_cell_measurement_temperature 90(2)
_cell_measurement_theta_max 28.37
_cell_measurement_theta_min 1.60
_cell_volume 1498.44(9)
_computing_cell_refinement 'Bruker SMART'
_computing_data_collection 'Bruker SMART'
_computing_data_reduction 'Bruker SAINT'
_computing_structure_refinement 'SHELXL-97 (Sheldrick, 1997)'
_computing_structure_solution 'SHELXL-97 (Sheldrick, 1997)'
_diffrn_ambient_temperature 90(2)
_diffrn_measured_fraction_theta_full 1.000
_diffrn_measured_fraction_theta_max 1.000
_diffrn_measurement_device_type 'CCD area detector'
_diffrn_measurement_method 'omega scans'
_diffrn_radiation_monochromator 'mutli-layer optics'
_diffrn_radiation_source 'TXS rotating anode'
_diffrn_radiation_type MoK\a
_diffrn_radiation_wavelength 0.71073
_diffrn_reflns_av_R_equivalents 0.0311
_diffrn_reflns_av_sigmaI/netI 0.0321
_diffrn_reflns_limit_h_max 33
_diffrn_reflns_limit_h_min -33
_diffrn_reflns_limit_k_max 11
_diffrn_reflns_limit_k_min -13
_diffrn_reflns_limit_l_max 7
_diffrn_reflns_limit_l_min -7
_diffrn_reflns_number 12979
_diffrn_reflns_theta_full 28.37
_diffrn_reflns_theta_max 28.37
_diffrn_reflns_theta_min 1.60
_exptl_absorpt_coefficient_mu 1.075
_exptl_absorpt_correction_T_max 0.997
_exptl_absorpt_correction_T_min 0.832
_exptl_absorpt_correction_type numerical
_exptl_absorpt_process_details 'Sheldrick, G. M. (1996). SADABS. University of Gottingen, Germany.'
_exptl_crystal_colour red
_exptl_crystal_density_diffrn 1.375
_exptl_crystal_density_method 'not measured'
_exptl_crystal_description needle
_exptl_crystal_F_000 648
_exptl_crystal_size_max 0.35
_exptl_crystal_size_mid 0.1
_exptl_crystal_size_min 0.09
_refine_diff_density_max 0.416
_refine_diff_density_min -0.398
_refine_diff_density_rms 0.136
_refine_ls_abs_structure_details 'Flack H D (1983), Acta Cryst. A39, 876-881'
_refine_ls_abs_structure_Flack 0.185(14)
_refine_ls_extinction_method none
_refine_ls_goodness_of_fit_ref 1.186
_refine_ls_hydrogen_treatment constr
_refine_ls_matrix_type full
_refine_ls_number_parameters 176
_refine_ls_number_reflns 3660
_refine_ls_number_restraints 1
_refine_ls_restrained_S_all 1.186
_refine_ls_R_factor_all 0.0290
_refine_ls_R_factor_gt 0.0253
_refine_ls_shift/su_max 0.003
_refine_ls_shift/su_mean 0.000
_refine_ls_structure_factor_coef Fsqd
_refine_ls_weighting_details 'calc w=1/[\s^2^(Fo^2^)+(0.0422P)^2^+0.0000P] where P=(Fo^2^+2Fc^2^)/3'
_refine_ls_weighting_scheme calc
_refine_ls_wR_factor_gt 0.0651
_refine_ls_wR_factor_ref 0.0768
_reflns_number_gt 3482
_reflns_number_total 3660
_reflns_threshold_expression >2sigma(I)
_cod_data_source_file c2ra00037g.txt
_cod_data_source_block 2c
_cod_original_sg_symbol_H-M Pna2(1)
_cod_database_code 7238559

loop_
_symmetry_equiv_pos_as_xyz
'x, y, z'
'-x, -y, z+1/2'
'x+1/2, -y+1/2, z'
'-x+1/2, y+1/2, z+1/2'

loop_
_atom_site_label
_atom_site_type_symbol
_atom_site_fract_x
_atom_site_fract_y
_atom_site_fract_z
_atom_site_U_iso_or_equiv
_atom_site_adp_type
_atom_site_occupancy
_atom_site_symmetry_multiplicity
_atom_site_calc_flag
_atom_site_refinement_flags
Fe1 Fe 0.693258(9) 0.27101(2) 0.74153(5) 0.01016(8) Uani 1 1 d .
Si2 Si 0.55626(2) 0.73911(5) 0.47223(12) 0.01584(14) Uani 1 1 d .
O1 O 0.65436(6) 0.54033(14) 1.1755(3) 0.0189(3) Uani 1 1 d .
C1 C 0.70740(8) 0.44995(19) 0.8827(4) 0.0117(4) Uani 1 1 d .
C2 C 0.72711(7) 0.44415(18) 0.6512(4) 0.0120(4) Uani 1 1 d .
H2 H 0.7168 0.5012 0.5229 0.014 Uiso 1 1 calc R
C3 C 0.76596(7) 0.34176(18) 0.6457(4) 0.0133(4) Uani 1 1 d .
H3 H 0.7860 0.3140 0.5102 0.016 Uiso 1 1 calc R
C4 C 0.76919(8) 0.28405(18) 0.8686(4) 0.0137(4) Uani 1 1 d .
H4 H 0.7916 0.2094 0.9115 0.016 Uiso 1 1 calc R
C5 C 0.73339(7) 0.34922(17) 1.0151(4) 0.0129(4) Uani 1 1 d .
H5 H 0.7272 0.3292 1.1777 0.016 Uiso 1 1 calc R
C6 C 0.61339(7) 0.24716(18) 0.7292(5) 0.0191(4) Uani 1 1 d .
H6 H 0.5872 0.3104 0.7854 0.023 Uiso 1 1 calc R
C7 C 0.63493(8) 0.24409(19) 0.5043(5) 0.0174(4) Uani 1 1 d .
H7 H 0.6261 0.3037 0.3776 0.021 Uiso 1 1 calc R
C8 C 0.67169(8) 0.1380(2) 0.4964(4) 0.0171(4) Uani 1 1 d .
H8 H 0.6928 0.1121 0.3627 0.021 Uiso 1 1 calc R
C9 C 0.67237(7) 0.07624(18) 0.7151(4) 0.0165(4) Uani 1 1 d .
H9 H 0.6942 0.0008 0.7591 0.020 Uiso 1 1 calc R
C10 C 0.63636(8) 0.1437(2) 0.8599(4) 0.0191(4) Uani 1 1 d .
H10 H 0.6289 0.1231 1.0213 0.023 Uiso 1 1 calc R
C11 C 0.66450(7) 0.53173(18) 0.9699(4) 0.0133(4) Uani 1 1 d .
C12 C 0.63270(8) 0.60359(19) 0.8023(3) 0.0149(4) Uani 1 1 d .
C13 C 0.60408(8) 0.6598(2) 0.6693(4) 0.0175(4) Uani 1 1 d .
C14 C 0.59091(8) 0.8596(2) 0.2861(4) 0.0245(5) Uani 1 1 d .
H14A H 0.6107 0.9196 0.3800 0.037 Uiso 1 1 calc R
H14B H 0.5656 0.9080 0.1972 0.037 Uiso 1 1 calc R
H14C H 0.6144 0.8136 0.1846 0.037 Uiso 1 1 calc R
C15 C 0.52584(8) 0.6067(2) 0.2959(4) 0.0205(5) Uani 1 1 d .
H15A H 0.5530 0.5556 0.2236 0.031 Uiso 1 1 calc R
H15B H 0.5038 0.6454 0.1802 0.031 Uiso 1 1 calc R
H15C H 0.5050 0.5506 0.3928 0.031 Uiso 1 1 calc R
C16 C 0.50631(10) 0.8243(3) 0.6548(5) 0.0347(6) Uani 1 1 d .
H16A H 0.4893 0.7611 0.7526 0.052 Uiso 1 1 calc R
H16B H 0.4805 0.8658 0.5582 0.052 Uiso 1 1 calc R
H16C H 0.5234 0.8899 0.7475 0.052 Uiso 1 1 calc R

loop_
_atom_site_aniso_label
_atom_site_aniso_U_11
_atom_site_aniso_U_22
_atom_site_aniso_U_33
_atom_site_aniso_U_23
_atom_site_aniso_U_13
_atom_site_aniso_U_12
Fe1 0.01092(13) 0.00956(12) 0.01000(13) 0.00066(15) -0.00107(13) 0.00002(8)
Si2 0.0164(3) 0.0158(3) 0.0153(3) -0.0001(2) -0.0030(2) 0.0051(2)
O1 0.0230(7) 0.0221(7) 0.0115(7) 0.0001(6) 0.0000(5) 0.0046(6)
C1 0.0127(9) 0.0105(8) 0.0118(9) 0.0006(7) -0.0009(7) -0.0012(7)
C2 0.0136(9) 0.0095(8) 0.0130(9) 0.0010(7) -0.0015(7) -0.0016(7)
C3 0.0128(9) 0.0112(9) 0.0159(10) -0.0002(8) 0.0011(8) -0.0008(7)
C4 0.0107(9) 0.0118(9) 0.0185(11) 0.0014(8) -0.0035(8) -0.0006(7)
C5 0.0149(9) 0.0132(9) 0.0107(9) -0.0001(7) -0.0037(7) -0.0010(7)
C6 0.0117(8) 0.0194(9) 0.0262(11) -0.0038(12) -0.0005(11) -0.0021(6)
C7 0.0173(10) 0.0160(9) 0.0189(11) 0.0017(8) -0.0071(9) -0.0019(7)
C8 0.0194(10) 0.0171(9) 0.0149(10) -0.0041(8) -0.0017(8) -0.0031(7)
C9 0.0180(9) 0.0117(8) 0.0197(12) -0.0008(8) -0.0041(9) -0.0032(7)
C10 0.0177(10) 0.0233(10) 0.0163(11) 0.0007(9) 0.0003(8) -0.0094(8)
C11 0.0144(9) 0.0109(8) 0.0148(10) -0.0007(8) -0.0017(8) -0.0008(7)
C12 0.0181(9) 0.0131(8) 0.0133(10) -0.0012(7) 0.0013(7) 0.0014(7)
C13 0.0193(10) 0.0183(10) 0.0150(10) -0.0014(8) 0.0005(8) 0.0046(8)
C14 0.0235(10) 0.0198(10) 0.0303(15) 0.0062(9) -0.0064(9) -0.0015(8)
C15 0.0191(10) 0.0217(10) 0.0207(12) 0.0001(8) -0.0016(8) -0.0011(8)
C16 0.0325(13) 0.0465(16) 0.0249(12) -0.0062(12) -0.0009(11) 0.0249(12)

loop_
_atom_type_symbol
_atom_type_description
_atom_type_scat_dispersion_real
_atom_type_scat_dispersion_imag
_atom_type_scat_source
C C 0.0033 0.0016 'International Tables Vol C Tables 4.2.6.8 and 6.1.1.4'
H H 0.0000 0.0000 'International Tables Vol C Tables 4.2.6.8 and 6.1.1.4'
O O 0.0106 0.0060 'International Tables Vol C Tables 4.2.6.8 and 6.1.1.4'
Si Si 0.0817 0.0704 'International Tables Vol C Tables 4.2.6.8 and 6.1.1.4'
Fe Fe 0.3463 0.8444 'International Tables Vol C Tables 4.2.6.8 and 6.1.1.4'

loop_
_geom_angle_atom_site_label_1
_geom_angle_atom_site_label_2
_geom_angle_atom_site_label_3
_geom_angle
C1 Fe1 C2 41.60(8)
C1 Fe1 C8 157.68(9)
C2 Fe1 C8 120.44(9)
C1 Fe1 C7 121.51(8)
C2 Fe1 C7 104.38(8)
C8 Fe1 C7 40.89(8)
C1 Fe1 C6 107.24(8)
C2 Fe1 C6 120.99(8)
C8 Fe1 C6 68.32(9)
C7 Fe1 C6 40.63(11)
C1 Fe1 C5 41.38(7)
C2 Fe1 C5 69.80(8)
C8 Fe1 C5 158.94(8)
C7 Fe1 C5 159.52(8)
C6 Fe1 C5 124.50(10)
C1 Fe1 C9 160.02(9)
C2 Fe1 C9 157.77(9)
C8 Fe1 C9 40.58(9)
C7 Fe1 C9 68.48(8)
C6 Fe1 C9 68.09(7)
C5 Fe1 C9 124.03(8)
C1 Fe1 C10 123.50(9)
C2 Fe1 C10 158.42(8)
C8 Fe1 C10 68.28(9)
C7 Fe1 C10 68.47(9)
C6 Fe1 C10 40.57(9)
C5 Fe1 C10 109.40(9)
C9 Fe1 C10 40.42(8)
C1 Fe1 C3 68.77(8)
C2 Fe1 C3 41.08(7)
C8 Fe1 C3 106.40(8)
C7 Fe1 C3 120.94(10)
C6 Fe1 C3 157.24(10)
C5 Fe1 C3 68.24(8)
C9 Fe1 C3 123.20(8)
C10 Fe1 C3 160.05(8)
C1 Fe1 C4 68.44(8)
C2 Fe1 C4 69.01(8)
C8 Fe1 C4 122.86(8)
C7 Fe1 C4 157.74(9)
C6 Fe1 C4 160.87(10)
C5 Fe1 C4 40.06(8)
C9 Fe1 C4 109.22(7)
C10 Fe1 C4 125.10(9)
C3 Fe1 C4 40.40(8)
C13 Si2 C14 109.67(10)
C13 Si2 C15 107.43(10)
C14 Si2 C15 110.56(11)
C13 Si2 C16 107.10(12)
C14 Si2 C16 110.45(12)
C15 Si2 C16 111.51(12)
C2 C1 C5 108.21(17)
C2 C1 C11 127.46(18)
C5 C1 C11 124.01(18)
C2 C1 Fe1 69.21(11)
C5 C1 Fe1 70.23(11)
C11 C1 Fe1 121.21(13)
C3 C2 C1 106.86(17)
C3 C2 Fe1 70.67(11)
C1 C2 Fe1 69.19(11)
C4 C3 C2 108.50(18)
C4 C3 Fe1 70.23(12)
C2 C3 Fe1 68.24(11)
C5 C4 C3 108.67(16)
C5 C4 Fe1 69.23(11)
C3 C4 Fe1 69.37(11)
C4 C5 C1 107.74(18)
C4 C5 Fe1 70.71(12)
C1 C5 Fe1 68.38(11)
C7 C6 C10 108.60(18)
C7 C6 Fe1 69.65(12)
C10 C6 Fe1 70.22(11)
C6 C7 C8 107.4(2)
C6 C7 Fe1 69.72(13)
C8 C7 Fe1 69.39(12)
C9 C8 C7 108.2(2)
C9 C8 Fe1 70.22(12)
C7 C8 Fe1 69.72(13)
C8 C9 C10 108.16(18)
C8 C9 Fe1 69.19(11)
C10 C9 Fe1 69.98(11)
C9 C10 C6 107.6(2)
C9 C10 Fe1 69.60(11)
C6 C10 Fe1 69.21(11)
O1 C11 C1 122.39(18)
O1 C11 C12 119.97(18)
C1 C11 C12 117.63(18)
C13 C12 C11 176.4(2)
C12 C13 Si2 176.0(2)

loop_
_geom_bond_atom_site_label_1
_geom_bond_atom_site_label_2
_geom_bond_distance
Fe1 C1 2.0247(19)
Fe1 C2 2.0250(19)
Fe1 C8 2.038(2)
Fe1 C7 2.043(2)
Fe1 C6 2.0434(19)
Fe1 C5 2.050(2)
Fe1 C9 2.0518(18)
Fe1 C10 2.057(2)
Fe1 C3 2.0575(19)
Fe1 C4 2.069(2)
Si2 C13 1.854(2)
Si2 C14 1.855(2)
Si2 C15 1.859(2)
Si2 C16 1.866(2)
O1 C11 1.226(3)
C1 C2 1.438(3)
C1 C5 1.440(3)
C1 C11 1.460(3)
C2 C3 1.433(3)
C3 C4 1.425(3)
C4 C5 1.411(3)
C6 C7 1.418(4)
C6 C10 1.421(3)
C7 C8 1.425(3)
C8 C9 1.418(3)
C9 C10 1.419(3)
C11 C12 1.461(3)
C12 C13 1.205(3)

loop_
_geom_torsion_atom_site_label_1
_geom_torsion_atom_site_label_2
_geom_torsion_atom_site_label_3
_geom_torsion_atom_site_label_4
_geom_torsion
C8 Fe1 C1 C2 -42.8(2)
C7 Fe1 C1 C2 -75.43(13)
C6 Fe1 C1 C2 -117.54(13)
C5 Fe1 C1 C2 119.45(15)
C9 Fe1 C1 C2 169.3(2)
C10 Fe1 C1 C2 -159.09(11)
C3 Fe1 C1 C2 38.70(11)
C4 Fe1 C1 C2 82.24(11)
C2 Fe1 C1 C5 -119.45(15)
C8 Fe1 C1 C5 -162.2(2)
C7 Fe1 C1 C5 165.12(12)
C6 Fe1 C1 C5 123.01(13)
C9 Fe1 C1 C5 49.9(3)
C10 Fe1 C1 C5 81.46(14)
C3 Fe1 C1 C5 -80.75(12)
C4 Fe1 C1 C5 -37.21(12)
C2 Fe1 C1 C11 122.0(2)
C8 Fe1 C1 C11 79.3(3)
C7 Fe1 C1 C11 46.6(2)
C6 Fe1 C1 C11 4.5(2)
C5 Fe1 C1 C11 -118.5(2)
C9 Fe1 C1 C11 -68.6(3)
C10 Fe1 C1 C11 -37.0(2)
C3 Fe1 C1 C11 160.75(19)
C4 Fe1 C1 C11 -155.72(19)
C5 C1 C2 C3 -1.4(2)
C11 C1 C2 C3 -175.02(18)
Fe1 C1 C2 C3 -60.98(13)
C5 C1 C2 Fe1 59.62(13)
C11 C1 C2 Fe1 -114.0(2)
C1 Fe1 C2 C3 117.52(16)
C8 Fe1 C2 C3 -79.88(14)
C7 Fe1 C2 C3 -120.90(13)
C6 Fe1 C2 C3 -161.44(14)
C5 Fe1 C2 C3 79.69(13)
C9 Fe1 C2 C3 -52.8(3)
C10 Fe1 C2 C3 171.5(2)
C4 Fe1 C2 C3 36.77(12)
C8 Fe1 C2 C1 162.60(11)
C7 Fe1 C2 C1 121.58(12)
C6 Fe1 C2 C1 81.04(15)
C5 Fe1 C2 C1 -37.83(11)
C9 Fe1 C2 C1 -170.35(19)
C10 Fe1 C2 C1 54.0(3)
C3 Fe1 C2 C1 -117.52(16)
C4 Fe1 C2 C1 -80.75(12)
C1 C2 C3 C4 1.2(2)
Fe1 C2 C3 C4 -58.83(14)
C1 C2 C3 Fe1 60.02(13)
C1 Fe1 C3 C4 81.26(12)
C2 Fe1 C3 C4 120.43(17)
C8 Fe1 C3 C4 -121.79(12)
C7 Fe1 C3 C4 -163.86(11)
C6 Fe1 C3 C4 165.3(2)
C5 Fe1 C3 C4 36.63(11)
C9 Fe1 C3 C4 -80.69(14)
C10 Fe1 C3 C4 -50.4(3)
C1 Fe1 C3 C2 -39.17(12)
C8 Fe1 C3 C2 117.78(13)
C7 Fe1 C3 C2 75.71(14)
C6 Fe1 C3 C2 44.9(3)
C5 Fe1 C3 C2 -83.80(13)
C9 Fe1 C3 C2 158.88(13)
C10 Fe1 C3 C2 -170.9(2)
C4 Fe1 C3 C2 -120.43(17)
C2 C3 C4 C5 -0.6(2)
Fe1 C3 C4 C5 -58.18(13)
C2 C3 C4 Fe1 57.62(13)
C1 Fe1 C4 C5 38.41(11)
C2 Fe1 C4 C5 83.21(12)
C8 Fe1 C4 C5 -163.33(12)
C7 Fe1 C4 C5 159.60(18)
C6 Fe1 C4 C5 -42.0(3)
C9 Fe1 C4 C5 -120.41(12)
C10 Fe1 C4 C5 -78.18(14)
C3 Fe1 C4 C5 120.57(15)
C1 Fe1 C4 C3 -82.17(11)
C2 Fe1 C4 C3 -37.37(11)
C8 Fe1 C4 C3 76.10(13)
C7 Fe1 C4 C3 39.0(2)
C6 Fe1 C4 C3 -162.6(2)
C5 Fe1 C4 C3 -120.57(15)
C9 Fe1 C4 C3 119.02(12)
C10 Fe1 C4 C3 161.25(11)
C3 C4 C5 C1 -0.3(2)
Fe1 C4 C5 C1 -58.55(13)
C3 C4 C5 Fe1 58.27(14)
C2 C1 C5 C4 1.0(2)
C11 C1 C5 C4 174.95(17)
Fe1 C1 C5 C4 60.01(13)
C2 C1 C5 Fe1 -58.99(13)
C11 C1 C5 Fe1 114.94(19)
C1 Fe1 C5 C4 -119.07(16)
C2 Fe1 C5 C4 -81.05(12)
C8 Fe1 C5 C4 42.1(3)
C7 Fe1 C5 C4 -157.8(2)
C6 Fe1 C5 C4 164.57(11)
C9 Fe1 C5 C4 79.29(13)
C10 Fe1 C5 C4 121.89(12)
C3 Fe1 C5 C4 -36.93(10)
C2 Fe1 C5 C1 38.03(11)
C8 Fe1 C5 C1 161.2(2)
C7 Fe1 C5 C1 -38.8(3)
C6 Fe1 C5 C1 -76.35(14)
C9 Fe1 C5 C1 -161.63(11)
C10 Fe1 C5 C1 -119.03(12)
C3 Fe1 C5 C1 82.14(12)
C4 Fe1 C5 C1 119.07(16)
C1 Fe1 C6 C7 118.59(12)
C2 Fe1 C6 C7 75.23(14)
C8 Fe1 C6 C7 -38.18(12)
C5 Fe1 C6 C7 160.86(11)
C9 Fe1 C6 C7 -82.04(13)
C10 Fe1 C6 C7 -119.67(18)
C3 Fe1 C6 C7 42.5(3)
C4 Fe1 C6 C7 -167.6(2)
C1 Fe1 C6 C10 -121.74(13)
C2 Fe1 C6 C10 -165.11(13)
C8 Fe1 C6 C10 81.49(14)
C7 Fe1 C6 C10 119.67(18)
C5 Fe1 C6 C10 -79.47(15)
C9 Fe1 C6 C10 37.63(14)
C3 Fe1 C6 C10 162.16(19)
C4 Fe1 C6 C10 -48.0(3)
C10 C6 C7 C8 -0.2(2)
Fe1 C6 C7 C8 59.40(14)
C10 C6 C7 Fe1 -59.62(14)
C1 Fe1 C7 C6 -79.60(13)
C2 Fe1 C7 C6 -121.16(12)
C8 Fe1 C7 C6 118.65(17)
C5 Fe1 C7 C6 -50.6(3)
C9 Fe1 C7 C6 81.01(12)
C10 Fe1 C7 C6 37.41(11)
C3 Fe1 C7 C6 -162.26(11)
C4 Fe1 C7 C6 169.33(18)
C1 Fe1 C7 C8 161.75(12)
C2 Fe1 C7 C8 120.19(13)
C6 Fe1 C7 C8 -118.65(17)
C5 Fe1 C7 C8 -169.2(2)
C9 Fe1 C7 C8 -37.65(13)
C10 Fe1 C7 C8 -81.25(14)
C3 Fe1 C7 C8 79.09(14)
C4 Fe1 C7 C8 50.7(3)
C6 C7 C8 C9 0.3(2)
Fe1 C7 C8 C9 59.92(14)
C6 C7 C8 Fe1 -59.61(14)
C1 Fe1 C8 C9 -163.81(18)
C2 Fe1 C8 C9 164.67(11)
C7 Fe1 C8 C9 -119.14(18)
C6 Fe1 C8 C9 -81.19(13)
C5 Fe1 C8 C9 50.4(3)
C10 Fe1 C8 C9 -37.38(12)
C3 Fe1 C8 C9 122.26(12)
C4 Fe1 C8 C9 81.28(14)
C1 Fe1 C8 C7 -44.7(3)
C2 Fe1 C8 C7 -76.20(15)
C6 Fe1 C8 C7 37.94(14)
C5 Fe1 C8 C7 169.5(2)
C9 Fe1 C8 C7 119.14(18)
C10 Fe1 C8 C7 81.76(14)
C3 Fe1 C8 C7 -118.60(14)
C4 Fe1 C8 C7 -159.59(13)
C7 C8 C9 C10 -0.3(2)
Fe1 C8 C9 C10 59.33(13)
C7 C8 C9 Fe1 -59.60(14)
C1 Fe1 C9 C8 161.9(2)
C2 Fe1 C9 C8 -37.1(3)
C7 Fe1 C9 C8 37.92(13)
C6 Fe1 C9 C8 81.80(14)
C5 Fe1 C9 C8 -160.49(12)
C10 Fe1 C9 C8 119.57(17)
C3 Fe1 C9 C8 -75.81(14)
C4 Fe1 C9 C8 -118.44(13)
C1 Fe1 C9 C10 42.4(3)
C2 Fe1 C9 C10 -156.63(19)
C8 Fe1 C9 C10 -119.57(17)
C7 Fe1 C9 C10 -81.64(14)
C6 Fe1 C9 C10 -37.76(14)
C5 Fe1 C9 C10 79.95(14)
C3 Fe1 C9 C10 164.63(13)
C4 Fe1 C9 C10 121.99(13)
C8 C9 C10 C6 0.1(2)
Fe1 C9 C10 C6 58.98(14)
C8 C9 C10 Fe1 -58.84(13)
C7 C6 C10 C9 0.1(2)
Fe1 C6 C10 C9 -59.22(14)
C7 C6 C10 Fe1 59.27(14)
C1 Fe1 C10 C9 -163.97(12)
C2 Fe1 C10 C9 155.9(2)
C8 Fe1 C10 C9 37.52(13)
C7 Fe1 C10 C9 81.66(14)
C6 Fe1 C10 C9 119.1(2)
C5 Fe1 C10 C9 -120.10(13)
C3 Fe1 C10 C9 -40.6(3)
C4 Fe1 C10 C9 -78.19(15)
C1 Fe1 C10 C6 76.91(17)
C2 Fe1 C10 C6 36.8(3)
C8 Fe1 C10 C6 -81.60(15)
C7 Fe1 C10 C6 -37.46(15)
C5 Fe1 C10 C6 120.79(15)
C9 Fe1 C10 C6 -119.1(2)
C3 Fe1 C10 C6 -159.7(2)
C4 Fe1 C10 C6 162.69(14)
C2 C1 C11 O1 -171.81(19)
C5 C1 C11 O1 15.5(3)
Fe1 C1 C11 O1 101.5(2)
C2 C1 C11 C12 9.0(3)
C5 C1 C11 C12 -163.76(18)
Fe1 C1 C11 C12 -77.7(2)
